data_4025175
loop_
_publ_author_name
'Jared F. Mike'
'Jeremy J. Inteman'
'Arkady Ellern'
'Malika Jeffries-EL'

_publ_section_title
;
 Facile Synthesis of 2,6-Disubstituted Benzobisthiazoles: Functional
 Monomers for the Design of Organic Semiconductors
;
_journal_name_full 'Journal of Organic Chemistry'
_journal_page_first 495
_journal_page_last 497
_journal_paper_doi 10.1021/jo9023864
_journal_volume 75
_journal_year 2010
_chemical_formula_sum 'C10 H6 Cl2 N2 S2'
_chemical_formula_weight 289.19
_chemical_name_systematic
; 
 ? 
;
_space_group_IT_number 2
_symmetry_cell_setting triclinic
_symmetry_space_group_name_Hall '-P 1'
_symmetry_space_group_name_H-M 'P -1'
_atom_sites_solution_hydrogens geom
_atom_sites_solution_primary direct
_atom_sites_solution_secondary difmap
_audit_creation_method SHELXL-97
_cell_angle_alpha 93.007(4)
_cell_angle_beta 100.106(4)
_cell_angle_gamma 99.647(4)
_cell_formula_units_Z 2
_cell_length_a 6.3376(17)
_cell_length_b 7.334(2)
_cell_length_c 12.454(3)
_cell_measurement_reflns_used 1017
_cell_measurement_temperature 153(2)
_cell_measurement_theta_max 25.46
_cell_measurement_theta_min 3.32
_cell_volume 559.8(3)
_computing_cell_refinement 'Bruker SAINT'
_computing_data_collection 'Bruker APEX2'
_computing_data_reduction 'Bruker SAINT'
_computing_molecular_graphics 'Bruker SHELXTL'
_computing_publication_material 'Bruker SHELXTL'
_computing_structure_refinement 'SHELXL-97 (Sheldrick, 2008)'
_computing_structure_solution 'SHELXS-97 (Sheldrick, 2008)'
_diffrn_ambient_temperature 153(2)
_diffrn_measured_fraction_theta_full 0.992
_diffrn_measured_fraction_theta_max 0.992
_diffrn_measurement_device_type 'Bruker APEX-II CCD'
_diffrn_measurement_method '\f and \w scans'
_diffrn_radiation_monochromator graphite
_diffrn_radiation_source 'fine-focus sealed tube'
_diffrn_radiation_type MoK\a
_diffrn_radiation_wavelength 0.71073
_diffrn_reflns_av_R_equivalents 0.0396
_diffrn_reflns_av_sigmaI/netI 0.0604
_diffrn_reflns_limit_h_max 7
_diffrn_reflns_limit_h_min -7
_diffrn_reflns_limit_k_max 8
_diffrn_reflns_limit_k_min -8
_diffrn_reflns_limit_l_max 15
_diffrn_reflns_limit_l_min -15
_diffrn_reflns_number 4691
_diffrn_reflns_theta_full 25.87
_diffrn_reflns_theta_max 25.87
_diffrn_reflns_theta_min 1.67
_exptl_absorpt_coefficient_mu 0.921
_exptl_absorpt_correction_T_max 0.9554
_exptl_absorpt_correction_T_min 0.7268
_exptl_absorpt_correction_type multi-scan
_exptl_absorpt_process_details Sadabs
_exptl_crystal_colour colourless
_exptl_crystal_density_diffrn 1.716
_exptl_crystal_density_method 'not measured'
_exptl_crystal_description plate
_exptl_crystal_F_000 292
_exptl_crystal_size_max 0.37
_exptl_crystal_size_mid 0.12
_exptl_crystal_size_min 0.05
_refine_diff_density_max 0.432
_refine_diff_density_min -0.474
_refine_diff_density_rms 0.085
_refine_ls_extinction_method none
_refine_ls_goodness_of_fit_ref 0.947
_refine_ls_hydrogen_treatment constr
_refine_ls_matrix_type full
_refine_ls_number_parameters 145
_refine_ls_number_reflns 2148
_refine_ls_number_restraints 0
_refine_ls_restrained_S_all 0.947
_refine_ls_R_factor_all 0.0707
_refine_ls_R_factor_gt 0.0440
_refine_ls_shift/su_max 0.001
_refine_ls_shift/su_mean 0.000
_refine_ls_structure_factor_coef Fsqd
_refine_ls_weighting_details 'calc w=1/[\s^2^(Fo^2^)+(0.0681P)^2^+0.1739P] where P=(Fo^2^+2Fc^2^)/3'
_refine_ls_weighting_scheme calc
_refine_ls_wR_factor_gt 0.1063
_refine_ls_wR_factor_ref 0.1210
_reflns_number_gt 1535
_reflns_number_total 2148
_reflns_threshold_expression >2sigma(I)
_cod_data_source_file jo9023864_si_004.cif
_cod_data_source_block jef10
_cod_depositor_comments
;
The following automatic conversions were performed:

'_symmetry_cell_setting' value 'Triclinic' changed to 'triclinic'
according to the built-in table from CIF Core dictionary named
'cif_core.dic' version 2.4.1 from
2010-06-29.

'_exptl_absorpt_correction_type' value 'MULTI-SCAN'
changed to 'multi-scan' according to the built-in table from CIF Core
dictionary named 'cif_core.dic' version 2.4.1 from
2010-06-29.

'_refine_ls_hydrogen_treatment' value 'CONSTR' changed
to 'constr' according to the built-in table from CIF Core dictionary
named 'cif_core.dic' version 2.4.1 from 2010-06-29.

Automatic conversion script
Id: cif_fix_values 1646 2011-03-28 12:23:43Z adriana 
;
_cod_database_code 4025175

loop_
_symmetry_equiv_pos_as_xyz
'x, y, z'
'-x, -y, -z'

loop_
_atom_site_label
_atom_site_type_symbol
_atom_site_fract_x
_atom_site_fract_y
_atom_site_fract_z
_atom_site_U_iso_or_equiv
_atom_site_adp_type
_atom_site_occupancy
_atom_site_symmetry_multiplicity
_atom_site_calc_flag
_atom_site_refinement_flags
_atom_site_disorder_assembly
_atom_site_disorder_group
Cl1 Cl 0.69783(18) 0.98014(14) 0.40947(9) 0.0423(3) Uani 1 1 d . . .
Cl2 Cl 0.74968(17) 0.40892(14) 0.53610(8) 0.0364(3) Uani 1 1 d . . .
C1 C 0.7237(7) 0.7851(5) 0.3224(3) 0.0306(9) Uani 1 1 d . . .
H1A H 0.8158 0.7073 0.3648 0.037 Uiso 1 1 calc R . .
H1B H 0.5782 0.7083 0.2948 0.037 Uiso 1 1 calc R . .
C2 C 0.8240(6) 0.8506(5) 0.2278(3) 0.0251(8) Uani 1 1 d . . .
C3 C 0.8466(6) 0.9320(4) 0.0614(3) 0.0210(8) Uani 1 1 d . . .
C4 C 1.2280(6) 1.0389(5) 0.0476(3) 0.0228(8) Uani 1 1 d . . .
H4 H 1.3785 1.0652 0.0794 0.027 Uiso 1 1 calc R . .
C5 C 1.0708(6) 0.9698(5) 0.1070(3) 0.0215(8) Uani 1 1 d . . .
C6 C 0.8019(7) 0.6276(5) 0.6196(3) 0.0306(9) Uani 1 1 d . . .
H6A H 0.9149 0.7166 0.5945 0.037 Uiso 1 1 calc R . .
H6B H 0.6672 0.6811 0.6125 0.037 Uiso 1 1 calc R . .
C7 C 0.8767(6) 0.5956(5) 0.7354(3) 0.0247(8) Uani 1 1 d . . .
C8 C 1.0908(6) 0.5669(5) 0.9143(3) 0.0226(8) Uani 1 1 d . . .
C9 C 0.7696(6) 0.4406(5) 0.9877(3) 0.0245(8) Uani 1 1 d . . .
H9 H 0.6168 0.4004 0.9797 0.029 Uiso 1 1 calc R . .
C10 C 0.8622(6) 0.5093(5) 0.9015(3) 0.0233(8) Uani 1 1 d . . .
N1 N 0.7090(5) 0.8636(4) 0.1319(2) 0.0244(7) Uani 1 1 d . . .
N2 N 0.7449(5) 0.5303(4) 0.7986(2) 0.0273(7) Uani 1 1 d . . .
S1 S 1.10730(15) 0.91695(13) 0.24257(8) 0.0258(3) Uani 1 1 d . . .
S2 S 1.15546(16) 0.64193(13) 0.79235(8) 0.0279(3) Uani 1 1 d . . .

loop_
_atom_site_aniso_label
_atom_site_aniso_U_11
_atom_site_aniso_U_22
_atom_site_aniso_U_33
_atom_site_aniso_U_23
_atom_site_aniso_U_13
_atom_site_aniso_U_12
Cl1 0.0514(7) 0.0364(6) 0.0440(6) -0.0026(5) 0.0287(5) 0.0029(5)
Cl2 0.0405(6) 0.0339(6) 0.0330(6) -0.0016(4) 0.0076(5) 0.0023(4)
C1 0.037(2) 0.030(2) 0.028(2) 0.0029(17) 0.0168(18) 0.0038(17)
C2 0.0235(19) 0.0217(18) 0.033(2) 0.0020(16) 0.0107(17) 0.0056(15)
C3 0.0222(19) 0.0172(17) 0.0259(19) 0.0031(14) 0.0096(15) 0.0042(14)
C4 0.0176(18) 0.0218(18) 0.031(2) 0.0033(15) 0.0071(16) 0.0048(14)
C5 0.0234(19) 0.0191(17) 0.0235(19) 0.0010(14) 0.0036(15) 0.0089(14)
C6 0.038(2) 0.025(2) 0.027(2) 0.0031(16) 0.0046(18) 0.0032(17)
C7 0.033(2) 0.0156(17) 0.026(2) 0.0030(15) 0.0053(17) 0.0041(15)
C8 0.025(2) 0.0188(17) 0.0266(19) 0.0050(15) 0.0093(15) 0.0048(14)
C9 0.0194(18) 0.0216(18) 0.034(2) 0.0021(16) 0.0091(16) 0.0036(14)
C10 0.0216(19) 0.0179(17) 0.030(2) 0.0004(15) 0.0026(16) 0.0058(14)
N1 0.0258(17) 0.0214(15) 0.0278(17) 0.0047(13) 0.0086(14) 0.0048(12)
N2 0.0322(18) 0.0235(16) 0.0254(17) 0.0029(13) 0.0032(15) 0.0047(14)
S1 0.0262(5) 0.0275(5) 0.0259(5) 0.0060(4) 0.0084(4) 0.0066(4)
S2 0.0288(5) 0.0268(5) 0.0293(5) 0.0040(4) 0.0101(4) 0.0030(4)

loop_
_atom_type_symbol
_atom_type_description
_atom_type_scat_dispersion_real
_atom_type_scat_dispersion_imag
_atom_type_scat_source
C C 0.0033 0.0016 'International Tables Vol C Tables 4.2.6.8 and 6.1.1.4'
H H 0.0000 0.0000 'International Tables Vol C Tables 4.2.6.8 and 6.1.1.4'
N N 0.0061 0.0033 'International Tables Vol C Tables 4.2.6.8 and 6.1.1.4'
S S 0.1246 0.1234 'International Tables Vol C Tables 4.2.6.8 and 6.1.1.4'
Cl Cl 0.1484 0.1585 'International Tables Vol C Tables 4.2.6.8 and 6.1.1.4'

loop_
_geom_angle_atom_site_label_1
_geom_angle_atom_site_label_2
_geom_angle_atom_site_label_3
_geom_angle
_geom_angle_site_symmetry_1
_geom_angle_site_symmetry_3
_geom_angle_publ_flag
C2 C1 Cl1 110.2(3) . . ?
C2 C1 H1A 109.6 . . ?
Cl1 C1 H1A 109.6 . . ?
C2 C1 H1B 109.6 . . ?
Cl1 C1 H1B 109.6 . . ?
H1A C1 H1B 108.1 . . ?
N1 C2 C1 122.8(3) . . ?
N1 C2 S1 116.6(3) . . ?
C1 C2 S1 120.6(3) . . ?
N1 C3 C4 123.4(3) . 2_775 ?
N1 C3 C5 115.5(3) . . ?
C4 C3 C5 121.0(3) 2_775 . ?
C5 C4 C3 116.6(3) . 2_775 ?
C5 C4 H4 121.7 . . ?
C3 C4 H4 121.7 2_775 . ?
C4 C5 C3 122.4(3) . . ?
C4 C5 S1 128.4(3) . . ?
C3 C5 S1 109.2(3) . . ?
C7 C6 Cl2 109.3(2) . . ?
C7 C6 H6A 109.8 . . ?
Cl2 C6 H6A 109.8 . . ?
C7 C6 H6B 109.8 . . ?
Cl2 C6 H6B 109.8 . . ?
H6A C6 H6B 108.3 . . ?
N2 C7 C6 123.1(3) . . ?
N2 C7 S2 116.9(3) . . ?
C6 C7 S2 120.0(3) . . ?
C9 C8 C10 122.0(3) 2_767 . ?
C9 C8 S2 128.4(3) 2_767 . ?
C10 C8 S2 109.6(3) . . ?
C8 C9 C10 117.3(3) 2_767 . ?
C8 C9 H9 121.4 2_767 . ?
C10 C9 H9 121.4 . . ?
C9 C10 N2 124.5(3) . . ?
C9 C10 C8 120.7(3) . . ?
N2 C10 C8 114.8(3) . . ?
C2 N1 C3 109.7(3) . . ?
C7 N2 C10 110.1(3) . . ?
C5 S1 C2 88.95(18) . . ?
C8 S2 C7 88.60(18) . . ?

loop_
_geom_bond_atom_site_label_1
_geom_bond_atom_site_label_2
_geom_bond_distance
_geom_bond_site_symmetry_2
_geom_bond_publ_flag
Cl1 C1 1.797(4) . ?
Cl2 C6 1.813(4) . ?
C1 C2 1.497(5) . ?
C1 H1A 0.9900 . ?
C1 H1B 0.9900 . ?
C2 N1 1.303(5) . ?
C2 S1 1.754(4) . ?
C3 N1 1.397(4) . ?
C3 C4 1.397(5) 2_775 ?
C3 C5 1.410(5) . ?
C4 C5 1.388(5) . ?
C4 C3 1.397(5) 2_775 ?
C4 H4 0.9500 . ?
C5 S1 1.736(4) . ?
C6 C7 1.481(5) . ?
C6 H6A 0.9900 . ?
C6 H6B 0.9900 . ?
C7 N2 1.297(5) . ?
C7 S2 1.753(4) . ?
C8 C9 1.386(5) 2_767 ?
C8 C10 1.417(5) . ?
C8 S2 1.734(4) . ?
C9 C8 1.386(5) 2_767 ?
C9 C10 1.389(5) . ?
C9 H9 0.9500 . ?
C10 N2 1.394(5) . ?
